data_2202331
loop_
_publ_author_name
'Srinivasan, Bikshandarkoil R. '
'N\"ather, Christian'
'Bensch, Wolfgang'

_publ_section_title
;
 Piperazinium chromate(VI)
;
_journal_issue 8
_journal_name_full 'Acta Crystallographica Section E'
_journal_page_first m639
_journal_page_last m641
_journal_paper_doi 10.1107/S1600536803014879
_journal_volume 59
_journal_year 2003
_chemical_formula_iupac 'C4 H12 N2 2+, O4 Cr 2-'
_chemical_formula_moiety 'C4 H12 N2 2+, O4 Cr 2-'
_chemical_formula_sum 'C4 H12 Cr N2 O4'
_chemical_formula_weight 204.16
_chemical_name_common 'Piperazinium chromate(VI)'
_chemical_name_systematic
;
Piperazinium chromate(VI)
;
_space_group_IT_number 14
_symmetry_cell_setting monoclinic
_symmetry_space_group_name_Hall '-P 2yn'
_symmetry_space_group_name_H-M 'P 1 21/n 1'
_atom_sites_solution_hydrogens geom
_atom_sites_solution_primary direct
_atom_sites_solution_secondary difmap
_audit_creation_method SHELXL-97
_cell_angle_alpha 90.00
_cell_angle_beta 93.766(12)
_cell_angle_gamma 90.00
_cell_formula_units_Z 4
_cell_length_a 7.6651(9)
_cell_length_b 12.3726(18)
_cell_length_c 8.4886(10)
_cell_measurement_reflns_used 105
_cell_measurement_temperature 293(2)
_cell_measurement_theta_max 20
_cell_measurement_theta_min 16
_cell_volume 803.30(18)
_computing_cell_refinement DIF4
_computing_data_collection 'DIF4 (Stoe & Cie, 1992)'
_computing_data_reduction 'REDU4 (Stoe & Cie, 1992)'
_computing_molecular_graphics 'XP in SHELXTL (Bruker, 1998)'
_computing_publication_material 'CIFTAB in SHELXTL'
_computing_structure_refinement 'SHELXL97 (Sheldrick, 1997)'
_computing_structure_solution 'SHELXS97 (Sheldrick, 1997)'
_diffrn_ambient_temperature 293(2)
_diffrn_measured_fraction_theta_full 1.000
_diffrn_measured_fraction_theta_max 1.000
_diffrn_measurement_device_type 'Stoe AED-II four-circle'
_diffrn_measurement_method \w
_diffrn_radiation_monochromator graphite
_diffrn_radiation_source 'fine-focus sealed tube'
_diffrn_radiation_type MoK\a
_diffrn_radiation_wavelength 0.71073
_diffrn_reflns_av_R_equivalents 0.0351
_diffrn_reflns_av_sigmaI/netI 0.0293
_diffrn_reflns_limit_h_max 1
_diffrn_reflns_limit_h_min -10
_diffrn_reflns_limit_k_max 9
_diffrn_reflns_limit_k_min -17
_diffrn_reflns_limit_l_max 11
_diffrn_reflns_limit_l_min -11
_diffrn_reflns_number 4578
_diffrn_reflns_theta_full 30.03
_diffrn_reflns_theta_max 30.03
_diffrn_reflns_theta_min 2.91
_diffrn_standards_decay_% none
_diffrn_standards_interval_time 120
_diffrn_standards_number 4
_exptl_absorpt_coefficient_mu 1.396
_exptl_absorpt_correction_T_max 0.894
_exptl_absorpt_correction_T_min 0.810
_exptl_absorpt_correction_type numerical
_exptl_absorpt_process_details '(X-SHAPE and X-RED; Stoe & Cie, 1998)'
_exptl_crystal_colour yellow
_exptl_crystal_density_diffrn 1.688
_exptl_crystal_density_method 'not measured'
_exptl_crystal_description block
_exptl_crystal_F_000 424
_exptl_crystal_size_max 0.18
_exptl_crystal_size_mid 0.12
_exptl_crystal_size_min 0.08
_refine_diff_density_max 0.363
_refine_diff_density_min -0.523
_refine_ls_extinction_coef 0.105(5)
_refine_ls_extinction_expression Fc^*^=kFc[1+0.001xFc^2^\l^3^/sin(2\q)]^-1/4^
_refine_ls_extinction_method SHELXL97
_refine_ls_goodness_of_fit_ref 1.058
_refine_ls_hydrogen_treatment constr
_refine_ls_matrix_type full
_refine_ls_number_parameters 101
_refine_ls_number_reflns 2350
_refine_ls_number_restraints 0
_refine_ls_restrained_S_all 1.058
_refine_ls_R_factor_all 0.0335
_refine_ls_R_factor_gt 0.0263
_refine_ls_shift/su_max <0.001
_refine_ls_shift/su_mean 0.000
_refine_ls_structure_factor_coef Fsqd
_refine_ls_weighting_details 'calc w = 1/[\s^2^(Fo^2^)+(0.0429P)^2^+0.3211P] where P = (Fo^2^+2Fc^2^)/3'
_refine_ls_weighting_scheme calc
_refine_ls_wR_factor_gt 0.0787
_refine_ls_wR_factor_ref 0.0818
_reflns_number_gt 2034
_reflns_number_total 2350
_reflns_threshold_expression I>2\s(I)
_cod_data_source_file bt6299.cif
_cod_data_source_block I
_cod_original_sg_symbol_H-M 'P 21/n'
_cod_database_code 2202331
_cod_database_fobs_code 2202331

loop_
_symmetry_equiv_pos_as_xyz
'x, y, z'
'-x+1/2, y+1/2, -z+1/2'
'-x, -y, -z'
'x-1/2, -y-1/2, z-1/2'

loop_
_atom_site_label
_atom_site_fract_x
_atom_site_fract_y
_atom_site_fract_z
_atom_site_U_iso_or_equiv
_atom_site_adp_type
_atom_site_calc_flag
_atom_site_refinement_flags
_atom_site_occupancy
_atom_site_disorder_assembly
_atom_site_disorder_group
_atom_site_type_symbol
Cr1 0.21819(3) 0.910006(19) 0.17835(3) 0.02268(10) Uani d . 1 . . Cr
O1 0.03085(15) 0.90257(10) 0.26610(15) 0.0314(2) Uani d . 1 . . O
O2 0.20805(17) 0.81921(11) 0.03380(13) 0.0346(3) Uani d . 1 . . O
O3 0.38107(15) 0.88111(13) 0.30737(14) 0.0392(3) Uani d . 1 . . O
O4 0.2389(2) 1.02997(12) 0.10613(18) 0.0495(4) Uani d . 1 . . O
N1 0.14987(18) 0.91284(11) 0.74774(15) 0.0270(3) Uani d . 1 . . N
H1N1 0.0788 0.9706 0.7508 0.032 Uiso calc R 1 . . H
H2N1 0.1610 0.8842 0.8453 0.032 Uiso calc R 1 . . H
C1 0.0691(2) 0.83133(14) 0.63617(18) 0.0291(3) Uani d . 1 . . C
H1A 0.0490 0.8631 0.5321 0.035 Uiso calc R 1 . . H
H1B -0.0426 0.8083 0.6719 0.035 Uiso calc R 1 . . H
C2 0.1892(2) 0.73577(14) 0.6280(2) 0.0328(3) Uani d . 1 . . C
H2A 0.2012 0.7006 0.7303 0.039 Uiso calc R 1 . . H
H2B 0.1395 0.6841 0.5518 0.039 Uiso calc R 1 . . H
N2 0.36406(18) 0.77052(13) 0.58131(16) 0.0330(3) Uani d . 1 . . N
H1N2 0.3535 0.7987 0.4834 0.040 Uiso calc R 1 . . H
H2N2 0.4349 0.7126 0.5793 0.040 Uiso calc R 1 . . H
C3 0.4435(2) 0.85223(15) 0.6925(2) 0.0343(3) Uani d . 1 . . C
H3A 0.5551 0.8755 0.6569 0.041 Uiso calc R 1 . . H
H3B 0.4638 0.8204 0.7966 0.041 Uiso calc R 1 . . H
C4 0.3232(2) 0.94819(14) 0.7014(2) 0.0334(3) Uani d . 1 . . C
H4A 0.3729 0.9997 0.7780 0.040 Uiso calc R 1 . . H
H4B 0.3110 0.9837 0.5994 0.040 Uiso calc R 1 . . H

loop_
_atom_site_aniso_label
_atom_site_aniso_U_11
_atom_site_aniso_U_22
_atom_site_aniso_U_33
_atom_site_aniso_U_12
_atom_site_aniso_U_13
_atom_site_aniso_U_23
Cr1 0.02214(14) 0.02577(14) 0.01977(13) -0.00299(8) -0.00120(8) 0.00162(8)
O1 0.0264(5) 0.0316(6) 0.0369(6) 0.0027(4) 0.0064(4) -0.0005(5)
O2 0.0438(7) 0.0370(7) 0.0232(5) -0.0006(5) 0.0033(5) -0.0036(4)
O3 0.0258(5) 0.0605(9) 0.0304(6) -0.0027(5) -0.0055(4) 0.0051(6)
O4 0.0655(9) 0.0360(7) 0.0462(7) -0.0165(7) -0.0024(7) 0.0122(6)
N1 0.0289(6) 0.0278(6) 0.0245(6) 0.0051(5) 0.0034(5) -0.0006(5)
C1 0.0250(6) 0.0326(8) 0.0294(7) -0.0016(6) -0.0019(5) 0.0018(6)
C2 0.0413(8) 0.0237(7) 0.0324(7) -0.0016(6) -0.0048(6) -0.0023(6)
N2 0.0330(6) 0.0370(7) 0.0285(6) 0.0144(6) -0.0009(5) -0.0042(6)
C3 0.0233(7) 0.0395(9) 0.0395(8) 0.0018(6) -0.0017(6) -0.0024(7)
C4 0.0314(7) 0.0257(7) 0.0432(9) -0.0036(6) 0.0031(6) -0.0020(7)

loop_
_atom_type_symbol
_atom_type_description
_atom_type_scat_dispersion_real
_atom_type_scat_dispersion_imag
_atom_type_scat_source
C C 0.0033 0.0016 'International Tables Vol C Tables 4.2.6.8 and 6.1.1.4'
H H 0.0000 0.0000 'International Tables Vol C Tables 4.2.6.8 and 6.1.1.4'
N N 0.0061 0.0033 'International Tables Vol C Tables 4.2.6.8 and 6.1.1.4'
O O 0.0106 0.0060 'International Tables Vol C Tables 4.2.6.8 and 6.1.1.4'
Cr Cr 0.3209 0.6236 'International Tables Vol C Tables 4.2.6.8 and 6.1.1.4'

loop_
_geom_angle_atom_site_label_1
_geom_angle_atom_site_label_2
_geom_angle_atom_site_label_3
_geom_angle
_geom_angle_publ_flag
O4 Cr1 O3 111.27(8) y
O4 Cr1 O2 109.97(7) y
O3 Cr1 O2 109.96(7) y
O4 Cr1 O1 109.23(8) y
O3 Cr1 O1 109.25(6) y
O2 Cr1 O1 107.07(6) y
C4 N1 C1 112.01(12) y
C4 N1 H1N1 109.2 n
C1 N1 H1N1 109.2 n
C4 N1 H2N1 109.2 n
C1 N1 H2N1 109.2 n
H1N1 N1 H2N1 107.9 n
N1 C1 C2 109.36(13) y
N1 C1 H1A 109.8 n
C2 C1 H1A 109.8 n
N1 C1 H1B 109.8 n
C2 C1 H1B 109.8 n
H1A C1 H1B 108.3 n
N2 C2 C1 110.52(14) y
N2 C2 H2A 109.5 n
C1 C2 H2A 109.5 n
N2 C2 H2B 109.5 n
C1 C2 H2B 109.5 n
H2A C2 H2B 108.1 n
C2 N2 C3 111.48(12) y
C2 N2 H1N2 109.3 n
C3 N2 H1N2 109.3 n
C2 N2 H2N2 109.3 n
C3 N2 H2N2 109.3 n
H1N2 N2 H2N2 108.0 n
N2 C3 C4 109.94(13) y
N2 C3 H3A 109.7 n
C4 C3 H3A 109.7 n
N2 C3 H3B 109.7 n
C4 C3 H3B 109.7 n
H3A C3 H3B 108.2 n
N1 C4 C3 110.10(14) y
N1 C4 H4A 109.6 n
C3 C4 H4A 109.6 n
N1 C4 H4B 109.6 n
C3 C4 H4B 109.6 n
H4A C4 H4B 108.2 n

loop_
_geom_bond_atom_site_label_1
_geom_bond_atom_site_label_2
_geom_bond_site_symmetry_2
_geom_bond_distance
_geom_bond_publ_flag
Cr1 O4 . 1.6176(14) y
Cr1 O3 . 1.6451(12) y
Cr1 O2 . 1.6617(12) y
Cr1 O1 . 1.6631(12) y
N1 C4 . 1.476(2) y
N1 C1 . 1.490(2) y
N1 H1N1 . 0.9000 n
N1 H2N1 . 0.9000 n
C1 C2 . 1.503(2) y
C1 H1A . 0.9700 n
C1 H1B . 0.9700 n
C2 N2 . 1.486(2) y
C2 H2A . 0.9700 n
C2 H2B . 0.9700 n
N2 C3 . 1.486(2) y
N2 H1N2 . 0.9000 n
N2 H2N2 . 0.9000 n
C3 C4 . 1.508(2) y
C3 H3A . 0.9700 n
C3 H3B . 0.9700 n
C4 H4A . 0.9700 n
C4 H4B . 0.9700 n

loop_
_geom_hbond_atom_site_label_D
_geom_hbond_atom_site_label_H
_geom_hbond_atom_site_label_A
_geom_hbond_site_symmetry_A
_geom_hbond_distance_DH
_geom_hbond_distance_HA
_geom_hbond_distance_DA
_geom_hbond_angle_DHA
N1 H1N1 O1 3_576 0.90 1.78 2.6697(18) 169
N1 H2N1 O2 1_556 0.90 1.81 2.7009(18) 173
N2 H1N2 O3 . 0.90 1.83 2.709(2) 164
N2 H2N2 O2 4_676 0.90 2.19 2.9133(19) 137
N2 H2N2 O1 4_676 0.90 2.22 2.9014(19) 132

loop_
_cod_related_entry_id
_cod_related_entry_database
_cod_related_entry_code
1 ChemSpider 30654702
